data_2000698
loop_
_publ_author_name
'Preut, H.'
'Godry, B.'
'Mitchell, T. N.'

_publ_section_title
;
 [2-(Bromodimethylstaannyl)ethyl]diphenylphosphine sulfide
;
_journal_issue 8
_journal_name_full 'Acta Crystallographica Section C'
_journal_page_first 1491
_journal_page_last 1493
_journal_paper_doi 10.1107/S0108270191014750
_journal_volume 48
_journal_year 1992
_chemical_formula_sum 'C16 H20 Br P S Sn'
_chemical_formula_weight 473.96
_space_group_crystal_system orthorhombic
_space_group_IT_number 19
_space_group_name_Hall 'P 2ac 2ab'
_space_group_name_H-M_alt 'P 21 21 21'
_cell_angle_alpha 90
_cell_angle_beta 90
_cell_angle_gamma 90
_cell_formula_units_Z 4
_cell_length_a 10.535(2)
_cell_length_b 10.936(2)
_cell_length_c 16.500(3)
_cell_volume 1901.0(6)
_diffrn_radiation_type Mo
_diffrn_radiation_wavelength 0.71073
_exptl_absorpt_coefficient_mu 3.61
_exptl_crystal_density_diffrn 1.656
_exptl_crystal_F_000 928
_cod_data_source_file al0519.cif
_cod_data_source_block al0519a
_cod_depositor_comments
;
 Updating space group information and adding the symmetry operation list.

 Antanas Vaitkus,
 2018-06-18
;
_cod_original_formula_sum 'C16 H20 Br1 P1 S1 Sn1'
_cod_database_code 2000698

loop_
_space_group_symop_id
_space_group_symop_operation_xyz
1 x,y,z
2 -x+1/2,-y,z+1/2
3 x+1/2,-y+1/2,-z
4 -x,y+1/2,-z+1/2

loop_
_atom_site_label
_atom_site_fract_x
_atom_site_fract_y
_atom_site_fract_z
_atom_site_U_iso_or_equiv
Sn(1) .89397(4) .12253(3) .22944(2) .0559
Br(1) 1.01974(9) .06600(8) .36342(4) .1110
S(1) .77400(10) .1724(2) .07668(8) .0679
P(1) .93840(10) .16900(10) .01907(7) .0465
C(1) .8019(7) .2795(6) .2776(4) .0980
C(2) .7936(6) -.0491(5) .2259(4) .0817
C(3) 1.0684(4) .1455(5) .1625(3) .0548
C(4) 1.0631(5) .2195(5) .0855(3) .0505
C(11) .9354(4) .2669(5) -.0697(3) .0484
C(12) .9427(6) .2182(6) -.1469(3) .0685
C(13) .9342(6) .2923(6) -.2129(3) .0757
C(14) .9205(6) .4160(6) -.2036(3) .0728
C(15) .9113(7) .4646(6) -.1290(4) .0753
C(16) .9212(5) .3902(5) -.0608(3) .0651
C(21) .9817(5) .0172(5) -.0135(3) .0533
C(22) .8982(7) -.0794(6) -.0089(4) .0819
C(23) .9370(10) -.1947(7) -.0304(5) .1021
C(24) 1.0560(10) -.2151(7) -.0555(4) .0959
C(25) 1.1402(6) -.1221(7) -.0635(4) .0808
C(26) 1.1040(6) -.0055(6) -.0425(4) .0689
H(1a) .8246(7) .2899(6) .3335(4) ?
H(1b) .7115(7) .2702(6) .2731(4) ?
H(1c) .8284(7) .3499(6) .2472(4) ?
H(2a) .8149(6) -.0948(5) .2737(4) ?
H(2b) .8190(6) -.0943(5) .1788(4) ?
H(2c) .7036(6) -.0355(5) .2244(4) ?
H(3a) 1.1291(4) .1827(5) .1982(3) ?
H(3b) 1.1002(4) .0660(5) .1486(3) ?
H(4a) 1.1427(5) .2149(5) .0574(3) ?
H(4b) 1.0479(5) .3035(5) .0993(3) ?
H(12a) .9510(6) .1312(6) -.1525(3) ?
H(13a) .9399(6) .2586(6) -.2665(3) ?
H(14a) .9173(6) .4684(6) -.2503(3) ?
H(15a) .8978(7) .5509(6) -.1223(4) ?
H(16a) .9176(5) .4238(5) -.0071(3) ?
H(22a) .8130(7) -.0646(6) .0093(4) ?
H(23a) .8790(10) -.2620(7) -.0279(5) ?
H(24a) 1.0830(10) -.2969(7) -.0677(4) ?
H(25a) 1.2241(6) -.1377(7) -.0839(4) ?
H(26a) 1.1633(6) .0608(6) -.0467(4) ?

loop_
_geom_bond_atom_site_label_1
_geom_bond_atom_site_label_2
_geom_bond_distance
Sn(1) Br(1) 2.6504(9)
Sn(1) S(1) 2.872(2)
Sn(1) C(1) 2.126(7)
Sn(1) C(2) 2.155(6)
Sn(1) C(3) 2.158(5)
S(1) P(1) 1.977(2)
P(1) C(4) 1.797(5)
P(1) C(11) 1.814(5)
P(1) C(21) 1.803(6)
C(3) C(4) 1.508(7)
C(11) C(12) 1.384(8)
C(11) C(16) 1.364(8)
C(12) C(13) 1.360(8)
C(13) C(14) 1.370(10)
C(14) C(15) 1.344(9)
C(15) C(16) 1.393(8)
C(21) C(22) 1.376(9)
C(21) C(26) 1.397(9)
C(22) C(23) 1.370(10)
C(23) C(24) 1.340(10)
C(24) C(25) 1.360(10)
C(25) C(26) 1.380(10)
